data_1515707
loop_
_publ_author_name
'Xiao, Jinchong'
'Yin, Zongyou'
'Yang, Bo'
'Liu, Yi'
'Ji, Li'
'Guo, Jun'
'Huang, Ling'
'Liu, Xuewei'
'Yan, Qingyu'
'Zhang, Hua'
'Zhang, Qichun'

_publ_section_title
;
 Preparation, characterization, physical properties, and photoconducting
 behaviour of anthracene derivative nanowires.
;
_journal_issue 11
_journal_name_full Nanoscale
_journal_page_first 4720
_journal_page_last 4723
_journal_paper_doi 10.1039/c1nr10655d
_journal_volume 3
_journal_year 2011
_chemical_formula_moiety 'C16 H8 N2'
_chemical_formula_sum 'C16 H8 N2'
_chemical_formula_weight 228.24
_chemical_name_systematic
;
?
;
_space_group_IT_number 2
_symmetry_cell_setting triclinic
_symmetry_space_group_name_Hall '-P 1'
_symmetry_space_group_name_H-M 'P -1'
_atom_sites_solution_hydrogens geom
_atom_sites_solution_primary direct
_atom_sites_solution_secondary difmap
_audit_creation_method SHELXL-97
_cell_angle_alpha 72.193(2)
_cell_angle_beta 78.465(2)
_cell_angle_gamma 89.756(2)
_cell_formula_units_Z 1
_cell_length_a 3.79760(10)
_cell_length_b 8.3908(3)
_cell_length_c 9.0986(3)
_cell_measurement_reflns_used 2618
_cell_measurement_temperature 103(2)
_cell_measurement_theta_max 43.11
_cell_measurement_theta_min 2.40
_cell_volume 269.958(15)
_computing_cell_refinement 'Bruker SAINT'
_computing_data_collection 'Bruker APEX2'
_computing_data_reduction 'Bruker SAINT'
_computing_molecular_graphics 'Bruker SHELXTL'
_computing_publication_material 'Bruker SHELXTL'
_computing_structure_refinement 'SHELXL-97 (Sheldrick, 2008)'
_computing_structure_solution 'SHELXS-97 (Sheldrick, 2008)'
_diffrn_ambient_temperature 103(2)
_diffrn_measured_fraction_theta_full 0.977
_diffrn_measured_fraction_theta_max 0.977
_diffrn_measurement_device_type 'Bruker APEX-II CCD'
_diffrn_measurement_method '\f and \w scans'
_diffrn_radiation_monochromator graphite
_diffrn_radiation_source 'fine-focus sealed tube'
_diffrn_radiation_type MoK\a
_diffrn_radiation_wavelength 0.71073
_diffrn_reflns_av_R_equivalents 0.0250
_diffrn_reflns_av_sigmaI/netI 0.0476
_diffrn_reflns_limit_h_max 3
_diffrn_reflns_limit_h_min -7
_diffrn_reflns_limit_k_max 15
_diffrn_reflns_limit_k_min -15
_diffrn_reflns_limit_l_max 16
_diffrn_reflns_limit_l_min -17
_diffrn_reflns_number 10366
_diffrn_reflns_theta_full 42.00
_diffrn_reflns_theta_max 42.00
_diffrn_reflns_theta_min 2.55
_exptl_absorpt_coefficient_mu 0.085
_exptl_absorpt_correction_T_max 0.9983
_exptl_absorpt_correction_T_min 0.9670
_exptl_absorpt_correction_type multi-scan
_exptl_absorpt_process_details sadabs
_exptl_crystal_colour yellow
_exptl_crystal_density_diffrn 1.404
_exptl_crystal_density_method 'not measured'
_exptl_crystal_description needle
_exptl_crystal_F_000 118
_exptl_crystal_size_max 0.40
_exptl_crystal_size_mid 0.04
_exptl_crystal_size_min 0.02
_refine_diff_density_max 0.690
_refine_diff_density_min -0.446
_refine_diff_density_rms 0.138
_refine_ls_extinction_method none
_refine_ls_goodness_of_fit_ref 1.028
_refine_ls_hydrogen_treatment constr
_refine_ls_matrix_type full
_refine_ls_number_parameters 82
_refine_ls_number_reflns 3690
_refine_ls_number_restraints 3
_refine_ls_restrained_S_all 1.029
_refine_ls_R_factor_all 0.0969
_refine_ls_R_factor_gt 0.0534
_refine_ls_shift/su_max 0.000
_refine_ls_shift/su_mean 0.000
_refine_ls_structure_factor_coef Fsqd
_refine_ls_weighting_details 'calc w=1/[\s^2^(Fo^2^)+(0.1036P)^2^+0.0000P] where P=(Fo^2^+2Fc^2^)/3'
_refine_ls_weighting_scheme calc
_refine_ls_wR_factor_gt 0.1449
_refine_ls_wR_factor_ref 0.1814
_reflns_number_gt 2263
_reflns_number_total 3690
_reflns_threshold_expression >2sigma(I)
_cod_data_source_file c1nr10655d.txt
_cod_data_source_block liu69s
_cod_depositor_comments
;
The following automatic conversions were performed:

'_symmetry_cell_setting' value 'Triclinic' changed to 'triclinic'
according to
/usr/data/users/saulius/automatic-downloads/retrospective/RSC/lib/dictionaries/cif_core.dic
dictionary named 'cif_core.dic' version 2.4.2 from 2011-04-26.

Automatic conversion script
Id: cif_fix_values 2281 2013-09-26 08:29:07Z andrius 
;
_cod_original_sg_symbol_H-M P-1
_cod_database_code 1515707

loop_
_symmetry_equiv_pos_as_xyz
'x, y, z'
'-x, -y, -z'

loop_
_atom_site_label
_atom_site_type_symbol
_atom_site_fract_x
_atom_site_fract_y
_atom_site_fract_z
_atom_site_U_iso_or_equiv
_atom_site_adp_type
_atom_site_occupancy
_atom_site_symmetry_multiplicity
_atom_site_calc_flag
_atom_site_refinement_flags
C1 C 0.2971(2) 0.58704(10) 0.16960(8) 0.01374(14) Uani 1 1 d .
H1 H 0.2573 0.5138 0.1121 0.016 Uiso 1 1 calc R
C2 C 0.4978(2) 0.73484(10) 0.09335(9) 0.01507(15) Uani 1 1 d .
H2 H 0.5971 0.7633 -0.0165 0.018 Uiso 1 1 calc R
C3 C 0.5587(2) 0.84603(10) 0.17719(9) 0.01490(15) Uani 1 1 d .
H3 H 0.6995 0.9481 0.1229 0.018 Uiso 1 1 calc R
C4 C 0.4171(2) 0.80801(10) 0.33505(9) 0.01340(14) Uani 1 1 d .
H4 H 0.4581 0.8842 0.3894 0.016 Uiso 1 1 calc R
C5 C 0.20789(19) 0.65453(9) 0.41877(8) 0.01115(13) Uani 1 1 d .
C6 C 0.14694(19) 0.54183(9) 0.33463(8) 0.01131(13) Uani 1 1 d .
C7 C -0.05951(19) 0.39030(9) 0.41822(8) 0.01165(13) Uani 1 1 d U
C8 C -0.1243(2) 0.27755(10) 0.33322(9) 0.01498(15) Uani 1 1 d U
N1 N -0.1787(2) 0.18918(9) 0.26510(8) 0.02232(17) Uani 1 1 d U

loop_
_atom_site_aniso_label
_atom_site_aniso_U_11
_atom_site_aniso_U_22
_atom_site_aniso_U_33
_atom_site_aniso_U_23
_atom_site_aniso_U_13
_atom_site_aniso_U_12
C1 0.0150(3) 0.0151(3) 0.0114(3) -0.0052(2) -0.0017(2) 0.0000(2)
C2 0.0165(3) 0.0158(3) 0.0115(3) -0.0033(2) -0.0011(2) 0.0001(2)
C3 0.0154(3) 0.0129(3) 0.0144(3) -0.0021(2) -0.0018(2) -0.0013(2)
C4 0.0141(3) 0.0117(3) 0.0141(3) -0.0038(2) -0.0025(2) -0.0009(2)
C5 0.0114(3) 0.0111(3) 0.0113(3) -0.0040(2) -0.0023(2) 0.0001(2)
C6 0.0117(3) 0.0112(3) 0.0111(3) -0.0038(2) -0.0019(2) -0.0002(2)
C7 0.0123(3) 0.0117(3) 0.0115(3) -0.0045(2) -0.0022(2) 0.0000(2)
C8 0.0160(3) 0.0152(3) 0.0137(3) -0.0053(2) -0.0015(2) -0.0022(2)
N1 0.0278(4) 0.0208(4) 0.0196(3) -0.0103(3) -0.0011(3) -0.0067(3)

loop_
_atom_type_symbol
_atom_type_description
_atom_type_scat_dispersion_real
_atom_type_scat_dispersion_imag
_atom_type_scat_source
C C 0.0033 0.0016 'International Tables Vol C Tables 4.2.6.8 and 6.1.1.4'
H H 0.0000 0.0000 'International Tables Vol C Tables 4.2.6.8 and 6.1.1.4'
N N 0.0061 0.0033 'International Tables Vol C Tables 4.2.6.8 and 6.1.1.4'

loop_
_geom_angle_atom_site_label_1
_geom_angle_atom_site_label_2
_geom_angle_atom_site_label_3
_geom_angle
_geom_angle_site_symmetry_1
C2 C1 C6 120.60(7) .
C2 C1 H1 119.7 .
C6 C1 H1 119.7 .
C1 C2 C3 120.46(7) .
C1 C2 H2 119.8 .
C3 C2 H2 119.8 .
C4 C3 C2 120.75(7) .
C4 C3 H3 119.6 .
C2 C3 H3 119.6 .
C3 C4 C5 120.38(7) .
C3 C4 H4 119.8 .
C5 C4 H4 119.8 .
C7 C5 C4 122.25(7) 2_566
C7 C5 C6 118.74(7) 2_566
C4 C5 C6 119.00(7) .
C7 C6 C1 122.53(7) .
C7 C6 C5 118.67(7) .
C1 C6 C5 118.80(7) .
C5 C7 C6 122.59(7) 2_566
C5 C7 C8 118.71(6) 2_566
C6 C7 C8 118.70(6) .
N1 C8 C7 179.21(8) .

loop_
_geom_bond_atom_site_label_1
_geom_bond_atom_site_label_2
_geom_bond_distance
_geom_bond_site_symmetry_2
C1 C2 1.3677(11) .
C1 C6 1.4264(10) .
C1 H1 0.9500 .
C2 C3 1.4190(11) .
C2 H2 0.9500 .
C3 C4 1.3661(10) .
C3 H3 0.9500 .
C4 C5 1.4271(11) .
C4 H4 0.9500 .
C5 C7 1.4089(10) 2_566
C5 C6 1.4316(10) .
C6 C7 1.4101(11) .
C7 C5 1.4089(10) 2_566
C7 C8 1.4420(10) .
C8 N1 1.1446(9) .
